data_1515142
loop_
_publ_author_name
'Habib, Fatemah'
'Long, J\'er\^ome'
'Lin, Po-Heng'
'Korobkov, Ilia'
'Ungur, Liviu'
'Wernsdorfer, Wolfgang'
'Chibotaru, Liviu F.'
'Murugesu, Muralee'

_publ_section_title
;
 Supramolecular architectures for controlling slow magnetic relaxation in
 field-induced single-molecule magnets
;
_journal_issue 6
_journal_name_full 'Chemical Science'
_journal_page_first 2158
_journal_paper_doi 10.1039/c2sc01029a
_journal_volume 3
_journal_year 2012
_chemical_formula_sum 'C104.75 H113.5 Dy2 N10 O16.25'
_chemical_formula_weight 2097.56
_chemical_name_systematic
;
?
;
_space_group_IT_number 14
_symmetry_cell_setting monoclinic
_symmetry_space_group_name_Hall '-P 2yn'
_symmetry_space_group_name_H-M 'P 1 21/n 1'
_atom_sites_solution_hydrogens geom
_atom_sites_solution_primary direct
_atom_sites_solution_secondary difmap
_audit_creation_method SHELXL-97
_cell_angle_alpha 90.00
_cell_angle_beta 109.321(2)
_cell_angle_gamma 90.00
_cell_formula_units_Z 4
_cell_length_a 21.5894(8)
_cell_length_b 20.9227(9)
_cell_length_c 23.8146(9)
_cell_measurement_reflns_used 9932
_cell_measurement_temperature 296(2)
_cell_measurement_theta_max 28.00
_cell_measurement_theta_min 2.21
_cell_volume 10151.4(7)
_computing_cell_refinement 'APEX II, Bruker (2009)'
_computing_data_collection 'APEX II, Bruker (2009)'
_computing_data_reduction 'XPREP, Bruker (2009)'
_computing_molecular_graphics 'SHELXTL, Bruker (2004)'
_computing_publication_material 'SHELXTL, Bruker (2004)'
_computing_structure_refinement 'SHELXL-97 (Sheldrick, 2008)'
_computing_structure_solution 'SHELXS-97 (Sheldrick, 2008)'
_diffrn_ambient_temperature 296(2)
_diffrn_measured_fraction_theta_full 0.996
_diffrn_measured_fraction_theta_max 0.996
_diffrn_measurement_device_type 'Bruker APEX-II CCD'
_diffrn_measurement_method '\f and \w scans'
_diffrn_radiation_monochromator graphite
_diffrn_radiation_source 'fine-focus sealed tube'
_diffrn_radiation_type MoK\a
_diffrn_radiation_wavelength 0.71073
_diffrn_reflns_av_R_equivalents 0.0679
_diffrn_reflns_av_sigmaI/netI 0.0376
_diffrn_reflns_limit_h_max 22
_diffrn_reflns_limit_h_min -22
_diffrn_reflns_limit_k_max 21
_diffrn_reflns_limit_k_min -21
_diffrn_reflns_limit_l_max 24
_diffrn_reflns_limit_l_min -24
_diffrn_reflns_number 114324
_diffrn_reflns_theta_full 21.49
_diffrn_reflns_theta_max 21.49
_diffrn_reflns_theta_min 1.47
_exptl_absorpt_coefficient_mu 1.529
_exptl_absorpt_correction_T_max 0.9275
_exptl_absorpt_correction_T_min 0.8498
_exptl_absorpt_correction_type multi-scan
_exptl_absorpt_process_details 'SADABS, Bruker (2003)'
_exptl_crystal_colour orange
_exptl_crystal_density_diffrn 1.372
_exptl_crystal_density_method 'not measured'
_exptl_crystal_description block
_exptl_crystal_F_000 4296
_exptl_crystal_size_max 0.11
_exptl_crystal_size_mid 0.08
_exptl_crystal_size_min 0.05
_refine_diff_density_max 1.249
_refine_diff_density_min -0.876
_refine_diff_density_rms 0.097
_refine_ls_extinction_method none
_refine_ls_goodness_of_fit_ref 1.033
_refine_ls_hydrogen_treatment constr
_refine_ls_matrix_type full
_refine_ls_number_parameters 1203
_refine_ls_number_reflns 11611
_refine_ls_number_restraints 5
_refine_ls_restrained_S_all 1.034
_refine_ls_R_factor_all 0.0704
_refine_ls_R_factor_gt 0.0466
_refine_ls_shift/su_max 0.001
_refine_ls_shift/su_mean 0.000
_refine_ls_structure_factor_coef Fsqd
_refine_ls_weighting_details 'calc w=1/[\s^2^(Fo^2^)+(0.0666P)^2^+33.7569P] where P=(Fo^2^+2Fc^2^)/3'
_refine_ls_weighting_scheme calc
_refine_ls_wR_factor_gt 0.1134
_refine_ls_wR_factor_ref 0.1296
_reflns_number_gt 8746
_reflns_number_total 11611
_reflns_threshold_expression >2sigma(I)
_cod_data_source_file c2sc01029a.txt
_cod_data_source_block mm033
_cod_depositor_comments
;
The following automatic conversions were performed:

'_symmetry_cell_setting' value 'Monoclinic' changed to 'monoclinic'
according to
/usr/data/users/saulius/automatic-downloads/retrospective/RSC/lib/dictionaries/cif_core.dic
dictionary named 'cif_core.dic' version 2.4.2 from 2011-04-26.

Automatic conversion script
Id: cif_fix_values 2281 2013-09-26 08:29:07Z andrius 
;
_cod_original_sg_symbol_H-M P2(1)/n
_cod_original_formula_sum 'C104.75 H113.50 Dy2 N10 O16.25'
_cod_database_code 1515142

loop_
_symmetry_equiv_pos_as_xyz
'x, y, z'
'-x+1/2, y+1/2, -z+1/2'
'-x, -y, -z'
'x-1/2, -y-1/2, z-1/2'

loop_
_atom_site_label
_atom_site_type_symbol
_atom_site_fract_x
_atom_site_fract_y
_atom_site_fract_z
_atom_site_U_iso_or_equiv
_atom_site_adp_type
_atom_site_occupancy
_atom_site_symmetry_multiplicity
_atom_site_calc_flag
_atom_site_refinement_flags
Dy1 Dy 0.759294(17) 0.179589(18) 0.203172(16) 0.03976(14) Uani 1 1 d .
Dy2 Dy 0.305299(18) 0.23811(2) 0.296585(17) 0.04617(15) Uani 1 1 d .
N1 N 0.7565(3) 0.0861(3) 0.2782(3) 0.0444(16) Uani 1 1 d .
N2 N 0.5880(3) 0.1202(3) 0.4140(3) 0.0513(17) Uani 1 1 d .
N3 N 0.4560(3) 0.1379(3) 0.0802(3) 0.0502(17) Uani 1 1 d .
N4 N 0.2893(3) 0.1432(3) 0.2193(3) 0.0447(16) Uani 1 1 d .
N5 N 0.6995(3) 0.2871(3) 0.1519(3) 0.0416(16) Uani 1 1 d .
N6 N 0.4246(3) 0.3087(3) 0.0998(3) 0.0479(17) Uani 1 1 d .
N7 N 0.6594(3) 0.2949(4) 0.4017(3) 0.0538(18) Uani 1 1 d .
N8 N 0.3875(3) 0.3271(3) 0.3585(3) 0.0524(18) Uani 1 1 d .
N9 N 0.6500(4) 0.9487(4) 0.1249(4) 0.077(2) Uani 1 1 d .
N10 N 0.1794(5) 0.4928(4) 0.1168(4) 0.094(3) Uani 1 1 d .
O1 O 0.8213(3) 0.0995(3) 0.1923(2) 0.0536(14) Uani 1 1 d .
O2 O 0.8968(3) 0.0440(4) 0.1385(3) 0.091(2) Uani 1 1 d .
O3 O 0.3965(2) 0.1813(2) 0.3441(2) 0.0469(13) Uani 1 1 d .
O4 O 0.3262(3) 0.2137(3) 0.4082(2) 0.0621(16) Uani 1 1 d .
O5 O 0.6569(2) 0.1443(2) 0.1513(2) 0.0414(12) Uani 1 1 d .
O6 O 0.7342(2) 0.1609(3) 0.0905(2) 0.0559(15) Uani 1 1 d .
O7 O 0.2255(3) 0.1747(3) 0.3033(2) 0.0602(16) Uani 1 1 d .
O8 O 0.1226(4) 0.1489(4) 0.3445(3) 0.092(2) Uani 1 1 d .
O9 O 0.8323(2) 0.2418(3) 0.1835(3) 0.0547(15) Uani 1 1 d .
O10 O 0.9615(3) 0.2722(4) 0.1963(3) 0.080(2) Uani 1 1 d .
O11 O 0.3348(2) 0.2830(3) 0.2247(2) 0.0496(14) Uani 1 1 d .
O12 O 0.2089(3) 0.2661(3) 0.1983(2) 0.0613(16) Uani 1 1 d .
O13 O 0.7371(2) 0.2283(2) 0.2776(2) 0.0435(13) Uani 1 1 d .
O14 O 0.8584(2) 0.1935(3) 0.3021(2) 0.0541(15) Uani 1 1 d .
O15 O 0.2476(3) 0.3165(3) 0.3185(3) 0.0672(17) Uani 1 1 d .
O16 O 0.1348(4) 0.3672(4) 0.3114(4) 0.103(3) Uani 1 1 d .
C1 C 0.8540(4) 0.0495(4) 0.2171(4) 0.051(2) Uani 1 1 d .
C2 C 0.8971(4) 0.0190(5) 0.1908(5) 0.066(3) Uani 1 1 d .
C3 C 0.9333(5) -0.0318(5) 0.2182(6) 0.088(3) Uani 1 1 d .
H3A H 0.9611 -0.0509 0.2005 0.105 Uiso 1 1 calc R
C4 C 0.9309(5) -0.0560(5) 0.2698(7) 0.107(4) Uani 1 1 d .
H4A H 0.9578 -0.0901 0.2879 0.128 Uiso 1 1 calc R
C5 C 0.8885(5) -0.0299(6) 0.2954(6) 0.104(4) Uani 1 1 d .
H5A H 0.8860 -0.0473 0.3305 0.125 Uiso 1 1 calc R
C6 C 0.8488(4) 0.0227(4) 0.2696(5) 0.062(2) Uani 1 1 d .
C7 C 0.9196(7) 0.0071(9) 0.0984(6) 0.170(8) Uani 1 1 d .
H7A H 0.9163 0.0322 0.0638 0.254 Uiso 1 1 calc R
H7B H 0.8933 -0.0307 0.0869 0.254 Uiso 1 1 calc R
H7C H 0.9646 -0.0048 0.1179 0.254 Uiso 1 1 calc R
C8 C 0.8010(4) 0.0423(4) 0.2961(4) 0.057(2) Uani 1 1 d .
H8A H 0.8022 0.0208 0.3306 0.068 Uiso 1 1 calc R
C9 C 0.7138(4) 0.0935(4) 0.3125(4) 0.047(2) Uani 1 1 d .
C10 C 0.7356(4) 0.0899(4) 0.3736(4) 0.055(2) Uani 1 1 d .
H10N H 0.7797 0.0819 0.3938 0.066 Uiso 1 1 calc R
C11 C 0.6929(4) 0.0979(4) 0.4054(4) 0.053(2) Uani 1 1 d .
H11A H 0.7088 0.0947 0.4467 0.063 Uiso 1 1 calc R
C12 C 0.6274(4) 0.1105(4) 0.3770(3) 0.047(2) Uani 1 1 d .
C13 C 0.6054(4) 0.1145(4) 0.3157(4) 0.060(2) Uani 1 1 d .
H13A H 0.5614 0.1232 0.2956 0.071 Uiso 1 1 calc R
C14 C 0.6476(4) 0.1058(4) 0.2838(4) 0.055(2) Uani 1 1 d .
H14A H 0.6316 0.1082 0.2425 0.066 Uiso 1 1 calc R
C15 C 0.5311(4) 0.1457(4) 0.3931(3) 0.045(2) Uani 1 1 d .
H15A H 0.5146 0.1555 0.3527 0.054 Uiso 1 1 calc R
C16 C 0.4258(4) 0.1791(4) 0.4022(3) 0.0423(19) Uani 1 1 d .
C17 C 0.4916(4) 0.1598(4) 0.4302(3) 0.045(2) Uani 1 1 d .
C18 C 0.5184(4) 0.1601(4) 0.4921(4) 0.058(2) Uani 1 1 d .
H18A H 0.5619 0.1481 0.5103 0.070 Uiso 1 1 calc R
C19 C 0.4818(5) 0.1776(5) 0.5262(4) 0.074(3) Uani 1 1 d .
H19A H 0.5006 0.1774 0.5674 0.089 Uiso 1 1 calc R
C20 C 0.4167(4) 0.1958(5) 0.5004(4) 0.061(2) Uani 1 1 d .
H20A H 0.3918 0.2070 0.5241 0.073 Uiso 1 1 calc R
C21 C 0.3896(4) 0.1972(4) 0.4401(4) 0.052(2) Uani 1 1 d .
C22 C 0.2831(5) 0.2282(6) 0.4401(4) 0.092(4) Uani 1 1 d .
H22A H 0.2406 0.2389 0.4127 0.138 Uiso 1 1 calc R
H22B H 0.3001 0.2638 0.4661 0.138 Uiso 1 1 calc R
H22C H 0.2794 0.1917 0.4633 0.138 Uiso 1 1 calc R
C23 C 0.6287(4) 0.1534(4) 0.0940(3) 0.0413(19) Uani 1 1 d .
C24 C 0.6677(4) 0.1627(4) 0.0576(3) 0.045(2) Uani 1 1 d .
C25 C 0.6407(4) 0.1731(5) -0.0025(4) 0.068(3) Uani 1 1 d .
H25A H 0.6676 0.1783 -0.0256 0.082 Uiso 1 1 calc R
C26 C 0.5732(4) 0.1757(5) -0.0284(4) 0.066(3) Uani 1 1 d .
H26A H 0.5547 0.1847 -0.0688 0.079 Uiso 1 1 calc R
C27 C 0.5340(4) 0.1653(4) 0.0049(4) 0.055(2) Uani 1 1 d .
H27A H 0.4887 0.1659 -0.0134 0.066 Uiso 1 1 calc R
C28 C 0.5600(4) 0.1536(3) 0.0662(3) 0.0390(18) Uani 1 1 d .
C29 C 0.7799(4) 0.1583(6) 0.0599(4) 0.087(3) Uani 1 1 d .
H29A H 0.8236 0.1572 0.0881 0.130 Uiso 1 1 calc R
H29B H 0.7750 0.1954 0.0351 0.130 Uiso 1 1 calc R
H29C H 0.7724 0.1205 0.0357 0.130 Uiso 1 1 calc R
C30 C 0.5179(4) 0.1448(4) 0.1015(3) 0.045(2) Uani 1 1 d .
H30A H 0.5373 0.1441 0.1427 0.054 Uiso 1 1 calc R
C31 C 0.4174(3) 0.1351(4) 0.1182(3) 0.045(2) Uani 1 1 d .
C32 C 0.3498(4) 0.1386(4) 0.0899(3) 0.043(2) Uani 1 1 d .
H32A H 0.3327 0.1396 0.0486 0.052 Uiso 1 1 calc R
C33 C 0.3083(4) 0.1408(4) 0.1231(3) 0.050(2) Uani 1 1 d .
H33A H 0.2633 0.1436 0.1036 0.060 Uiso 1 1 calc R
C34 C 0.3313(3) 0.1391(4) 0.1841(3) 0.0393(19) Uani 1 1 d .
C35 C 0.3984(4) 0.1362(4) 0.2121(4) 0.057(2) Uani 1 1 d .
H35A H 0.4152 0.1360 0.2534 0.069 Uiso 1 1 calc R
C36 C 0.4411(4) 0.1336(4) 0.1797(3) 0.057(2) Uani 1 1 d .
H36A H 0.4861 0.1309 0.1995 0.069 Uiso 1 1 calc R
C37 C 0.2383(4) 0.1070(4) 0.2007(4) 0.059(2) Uani 1 1 d .
H37A H 0.2354 0.0814 0.1680 0.071 Uiso 1 1 calc R
C38 C 0.1812(4) 0.1345(5) 0.2743(4) 0.059(2) Uani 1 1 d .
C39 C 0.1845(4) 0.1012(5) 0.2248(4) 0.066(3) Uani 1 1 d .
C40 C 0.1350(5) 0.0559(7) 0.1956(5) 0.108(4) Uani 1 1 d .
H40A H 0.1376 0.0337 0.1626 0.129 Uiso 1 1 calc R
C41 C 0.0841(7) 0.0451(8) 0.2160(7) 0.144(6) Uani 1 1 d .
H41A H 0.0522 0.0150 0.1974 0.173 Uiso 1 1 calc R
C42 C 0.0797(5) 0.0788(7) 0.2642(6) 0.107(4) Uani 1 1 d .
H42A H 0.0440 0.0721 0.2772 0.128 Uiso 1 1 calc R
C43 C 0.1262(5) 0.1213(5) 0.2930(4) 0.072(3) Uani 1 1 d .
C44 C 0.1076(5) 0.2156(7) 0.3391(6) 0.111(4) Uani 1 1 d .
H44A H 0.1065 0.2317 0.3765 0.167 Uiso 1 1 calc R
H44B H 0.0656 0.2220 0.3091 0.167 Uiso 1 1 calc R
H44C H 0.1407 0.2379 0.3280 0.167 Uiso 1 1 calc R
C45 C 0.8444(4) 0.2969(5) 0.1658(3) 0.050(2) Uani 1 1 d .
C46 C 0.9099(4) 0.3139(5) 0.1712(4) 0.060(2) Uani 1 1 d .
C47 C 0.9241(5) 0.3751(5) 0.1550(5) 0.076(3) Uani 1 1 d .
H47A H 0.9674 0.3857 0.1598 0.091 Uiso 1 1 calc R
C48 C 0.8762(5) 0.4197(5) 0.1326(5) 0.084(3) Uani 1 1 d .
H48A H 0.8868 0.4600 0.1220 0.101 Uiso 1 1 calc R
C49 C 0.8119(5) 0.4045(5) 0.1255(4) 0.069(3) Uani 1 1 d .
H49A H 0.7791 0.4346 0.1099 0.082 Uiso 1 1 calc R
C50 C 0.7955(4) 0.3437(4) 0.1419(3) 0.049(2) Uani 1 1 d .
C51 C 0.9595(5) 0.2143(6) 0.1641(5) 0.087(3) Uani 1 1 d .
H51A H 0.9967 0.1883 0.1848 0.131 Uiso 1 1 calc R
H51B H 0.9607 0.2242 0.1251 0.131 Uiso 1 1 calc R
H51C H 0.9198 0.1916 0.1607 0.131 Uiso 1 1 calc R
C52 C 0.7277(4) 0.3354(4) 0.1357(3) 0.047(2) Uani 1 1 d .
H52A H 0.7001 0.3690 0.1176 0.057 Uiso 1 1 calc R
C53 C 0.6297(3) 0.2933(4) 0.1392(3) 0.0418(19) Uani 1 1 d .
C54 C 0.5884(4) 0.3147(4) 0.0843(3) 0.049(2) Uani 1 1 d .
H54A H 0.6059 0.3256 0.0548 0.059 Uiso 1 1 calc R
C55 C 0.5223(4) 0.3196(4) 0.0734(4) 0.051(2) Uani 1 1 d .
H55A H 0.4956 0.3341 0.0364 0.062 Uiso 1 1 calc R
C56 C 0.4942(4) 0.3039(4) 0.1156(3) 0.043(2) Uani 1 1 d .
C57 C 0.5361(4) 0.2812(4) 0.1709(3) 0.045(2) Uani 1 1 d .
H57A H 0.5186 0.2693 0.2002 0.054 Uiso 1 1 calc R
C58 C 0.6024(4) 0.2764(4) 0.1819(4) 0.047(2) Uani 1 1 d .
H58A H 0.6294 0.2616 0.2187 0.057 Uiso 1 1 calc R
C59 C 0.3958(4) 0.3043(4) 0.1373(4) 0.047(2) Uani 1 1 d .
H59A H 0.4215 0.3025 0.1772 0.056 Uiso 1 1 calc R
C60 C 0.2997(3) 0.2885(4) 0.1685(3) 0.042(2) Uani 1 1 d .
C61 C 0.3253(4) 0.3017(4) 0.1228(3) 0.043(2) Uani 1 1 d .
C62 C 0.2828(4) 0.3074(4) 0.0642(4) 0.053(2) Uani 1 1 d .
H62A H 0.3004 0.3179 0.0346 0.063 Uiso 1 1 calc R
C63 C 0.2164(4) 0.2979(4) 0.0484(4) 0.058(2) Uani 1 1 d .
H63A H 0.1901 0.3012 0.0088 0.070 Uiso 1 1 calc R
C64 C 0.1883(4) 0.2834(4) 0.0917(4) 0.056(2) Uani 1 1 d .
H64A H 0.1434 0.2768 0.0817 0.067 Uiso 1 1 calc R
C65 C 0.2301(4) 0.2792(4) 0.1508(3) 0.0418(19) Uani 1 1 d .
C66 C 0.1403(4) 0.2688(5) 0.1903(4) 0.078(3) Uani 1 1 d .
H66A H 0.1336 0.2589 0.2272 0.117 Uiso 1 1 calc R
H66B H 0.1172 0.2384 0.1606 0.117 Uiso 1 1 calc R
H66C H 0.1241 0.3110 0.1778 0.117 Uiso 1 1 calc R
C67 C 0.7750(4) 0.2338(4) 0.3337(3) 0.0424(19) Uani 1 1 d .
C68 C 0.8417(4) 0.2168(4) 0.3494(3) 0.047(2) Uani 1 1 d .
C69 C 0.8849(4) 0.2247(4) 0.4065(4) 0.057(2) Uani 1 1 d .
H69A H 0.9291 0.2146 0.4156 0.068 Uiso 1 1 calc R
C70 C 0.8611(4) 0.2483(5) 0.4508(4) 0.062(3) Uani 1 1 d .
H70A H 0.8894 0.2536 0.4896 0.075 Uiso 1 1 calc R
C71 C 0.7967(4) 0.2633(4) 0.4366(3) 0.054(2) Uani 1 1 d .
H71A H 0.7815 0.2791 0.4661 0.064 Uiso 1 1 calc R
C72 C 0.7521(4) 0.2558(4) 0.3785(3) 0.045(2) Uani 1 1 d .
C73 C 0.9252(4) 0.1831(5) 0.3095(4) 0.076(3) Uani 1 1 d .
H73A H 0.9293 0.1676 0.2730 0.114 Uiso 1 1 calc R
H73B H 0.9430 0.1522 0.3404 0.114 Uiso 1 1 calc R
H73C H 0.9489 0.2226 0.3203 0.114 Uiso 1 1 calc R
C74 C 0.6828(4) 0.2695(4) 0.3651(4) 0.045(2) Uani 1 1 d .
H74A H 0.6542 0.2590 0.3275 0.055 Uiso 1 1 calc R
C75 C 0.5908(4) 0.3030(4) 0.3882(4) 0.049(2) Uani 1 1 d .
C76 C 0.5688(4) 0.3128(4) 0.4354(4) 0.062(2) Uani 1 1 d .
H76A H 0.5986 0.3142 0.4739 0.074 Uiso 1 1 calc R
C77 C 0.5032(4) 0.3203(5) 0.4263(4) 0.064(3) Uani 1 1 d .
H77A H 0.4894 0.3261 0.4590 0.077 Uiso 1 1 calc R
C78 C 0.4566(4) 0.3196(4) 0.3696(4) 0.051(2) Uani 1 1 d .
C79 C 0.4789(4) 0.3104(4) 0.3222(4) 0.059(2) Uani 1 1 d .
H79A H 0.4491 0.3089 0.2837 0.071 Uiso 1 1 calc R
C80 C 0.5457(4) 0.3033(4) 0.3318(4) 0.058(2) Uani 1 1 d .
H80A H 0.5601 0.2986 0.2993 0.069 Uiso 1 1 calc R
C81 C 0.3723(4) 0.3746(4) 0.3860(4) 0.061(2) Uani 1 1 d .
H81A H 0.4075 0.3982 0.4103 0.073 Uiso 1 1 calc R
C82 C 0.2494(5) 0.3673(5) 0.3500(4) 0.067(3) Uani 1 1 d .
C83 C 0.3087(5) 0.3959(4) 0.3844(4) 0.062(2) Uani 1 1 d .
C84 C 0.3067(6) 0.4497(5) 0.4193(5) 0.084(3) Uani 1 1 d .
H84A H 0.3459 0.4679 0.4432 0.101 Uiso 1 1 calc R
C85 C 0.2484(7) 0.4759(6) 0.4187(5) 0.093(4) Uani 1 1 d .
H85A H 0.2479 0.5113 0.4421 0.112 Uiso 1 1 calc R
C86 C 0.1900(6) 0.4489(6) 0.3827(5) 0.089(4) Uani 1 1 d .
H86A H 0.1503 0.4676 0.3812 0.107 Uiso 1 1 calc R
C87 C 0.1894(5) 0.3963(6) 0.3500(4) 0.075(3) Uani 1 1 d .
C88 C 0.0729(5) 0.3921(7) 0.3091(6) 0.130(5) Uani 1 1 d .
H88A H 0.0386 0.3678 0.2812 0.194 Uiso 1 1 calc R
H88B H 0.0697 0.4360 0.2965 0.194 Uiso 1 1 calc R
H88C H 0.0685 0.3895 0.3478 0.194 Uiso 1 1 calc R
C89 C 0.6168(6) 0.9949(5) 0.1533(6) 0.110(4) Uani 1 1 d .
H89A H 0.6060 1.0333 0.1291 0.133 Uiso 1 1 calc R
H89B H 0.6470 1.0069 0.1920 0.133 Uiso 1 1 calc R
C90 C 0.5548(10) 0.9686(8) 0.1609(13) 0.273(16) Uani 1 1 d .
H90A H 0.5362 1.0001 0.1799 0.409 Uiso 1 1 calc R
H90B H 0.5651 0.9308 0.1850 0.409 Uiso 1 1 calc R
H90C H 0.5239 0.9583 0.1226 0.409 Uiso 1 1 calc R
C91 C 0.6598(9) 0.8863(6) 0.1512(6) 0.152(7) Uani 1 1 d .
H91A H 0.6745 0.8570 0.1267 0.182 Uiso 1 1 calc R
H91B H 0.6189 0.8703 0.1544 0.182 Uiso 1 1 calc R
C92 C 0.7137(15) 0.8914(8) 0.2156(6) 0.312(19) Uani 1 1 d .
H92A H 0.7211 0.8499 0.2338 0.469 Uiso 1 1 calc R
H92B H 0.6986 0.9200 0.2398 0.469 Uiso 1 1 calc R
H92C H 0.7540 0.9073 0.2121 0.469 Uiso 1 1 calc R
C93 C 0.7088(5) 0.9852(6) 0.1200(6) 0.103(4) Uani 1 1 d .
H93A H 0.7387 0.9937 0.1598 0.123 Uiso 1 1 calc R
H93B H 0.6938 1.0261 0.1013 0.123 Uiso 1 1 calc R
C94 C 0.7465(7) 0.9513(8) 0.0850(7) 0.159(7) Uani 1 1 d .
H94A H 0.7824 0.9776 0.0838 0.239 Uiso 1 1 calc R
H94B H 0.7177 0.9434 0.0452 0.239 Uiso 1 1 calc R
H94C H 0.7630 0.9114 0.1039 0.239 Uiso 1 1 calc R
C95 C 0.6086(7) 0.9372(6) 0.0593(6) 0.114(4) Uani 1 1 d .
H95A H 0.6304 0.9046 0.0437 0.137 Uiso 1 1 calc R
H95B H 0.5666 0.9198 0.0583 0.137 Uiso 1 1 calc R
C96 C 0.5955(10) 0.9941(7) 0.0173(7) 0.208(11) Uani 1 1 d .
H96A H 0.5696 0.9807 -0.0220 0.311 Uiso 1 1 calc R
H96B H 0.6364 1.0113 0.0166 0.311 Uiso 1 1 calc R
H96C H 0.5721 1.0263 0.0309 0.311 Uiso 1 1 calc R
C97 C 0.2239(9) 0.5419(8) 0.1056(7) 0.157(7) Uani 1 1 d .
H97A H 0.2519 0.5585 0.1435 0.188 Uiso 1 1 calc R
H97B H 0.1975 0.5771 0.0837 0.188 Uiso 1 1 calc R
C98 C 0.2709(13) 0.5152(14) 0.0678(14) 0.33(2) Uani 1 1 d .
H98A H 0.2974 0.5495 0.0616 0.501 Uiso 1 1 calc R
H98B H 0.2437 0.4989 0.0300 0.501 Uiso 1 1 calc R
H98C H 0.2988 0.4816 0.0899 0.501 Uiso 1 1 calc R
C99 C 0.1326(7) 0.4682(6) 0.0600(7) 0.117(5) Uani 1 1 d .
H99A H 0.1018 0.4399 0.0694 0.140 Uiso 1 1 calc R
H99B H 0.1570 0.4427 0.0404 0.140 Uiso 1 1 calc R
C100 C 0.0940(8) 0.5180(8) 0.0165(7) 0.165(7) Uani 1 1 d .
H10E H 0.0654 0.4973 -0.0185 0.247 Uiso 1 1 calc R
H10F H 0.1237 0.5456 0.0056 0.247 Uiso 1 1 calc R
H10G H 0.0683 0.5428 0.0346 0.247 Uiso 1 1 calc R
C101 C 0.2140(9) 0.4344(7) 0.1491(7) 0.154(6) Uani 1 1 d .
H10A H 0.2382 0.4149 0.1258 0.185 Uiso 1 1 calc R
H10B H 0.1812 0.4038 0.1517 0.185 Uiso 1 1 calc R
C102 C 0.2618(14) 0.4469(9) 0.2124(7) 0.301(19) Uani 1 1 d .
H10H H 0.2818 0.4074 0.2297 0.452 Uiso 1 1 calc R
H10I H 0.2381 0.4649 0.2364 0.452 Uiso 1 1 calc R
H10J H 0.2952 0.4763 0.2104 0.452 Uiso 1 1 calc R
C103 C 0.1433(11) 0.5284(7) 0.1512(7) 0.161(7) Uani 1 1 d .
H10C H 0.1217 0.5651 0.1281 0.193 Uiso 1 1 calc R
H10D H 0.1750 0.5443 0.1878 0.193 Uiso 1 1 calc R
C104 C 0.0915(16) 0.4878(12) 0.1670(12) 0.297(17) Uani 1 1 d .
H10K H 0.0703 0.5136 0.1887 0.446 Uiso 1 1 calc R
H10L H 0.1126 0.4521 0.1911 0.446 Uiso 1 1 calc R
H10M H 0.0593 0.4726 0.1311 0.446 Uiso 1 1 calc R
O18 O 0.0550(13) 0.0711(13) 0.4453(12) 0.094(9) Uiso 0.25 1 d PD
C105 C 0.1374(14) 0.0302(15) 0.5415(10) 0.055(5) Uiso 0.25 1 d PD
H10O H 0.1378 0.0745 0.5524 0.083 Uiso 0.25 1 calc PR
H10P H 0.1807 0.0175 0.5433 0.083 Uiso 0.25 1 calc PR
H10Q H 0.1234 0.0046 0.5686 0.083 Uiso 0.25 1 calc PR
C106 C 0.0906(11) 0.0210(12) 0.4793(10) 0.055(5) Uiso 0.25 1 d PD
C107 C 0.0938(15) -0.0454(10) 0.4672(14) 0.055(5) Uiso 0.25 1 d PD
H10S H 0.0652 -0.0545 0.4276 0.083 Uiso 0.25 1 calc PR
H10T H 0.0804 -0.0699 0.4953 0.083 Uiso 0.25 1 calc PR
H10U H 0.1381 -0.0565 0.4706 0.083 Uiso 0.25 1 calc PR

loop_
_atom_site_aniso_label
_atom_site_aniso_U_11
_atom_site_aniso_U_22
_atom_site_aniso_U_33
_atom_site_aniso_U_23
_atom_site_aniso_U_13
_atom_site_aniso_U_12
Dy1 0.0369(2) 0.0423(2) 0.0385(2) 0.00266(17) 0.01027(17) -0.00155(16)
Dy2 0.0396(2) 0.0575(3) 0.0417(2) 0.00051(19) 0.01388(18) 0.00661(18)
N1 0.040(4) 0.043(4) 0.049(4) 0.002(3) 0.012(3) -0.005(3)
N2 0.051(4) 0.063(5) 0.042(4) 0.007(3) 0.018(4) 0.001(4)
N3 0.041(4) 0.069(5) 0.040(4) -0.008(3) 0.013(3) -0.011(3)
N4 0.041(4) 0.058(4) 0.036(4) -0.003(3) 0.014(3) -0.009(3)
N5 0.043(4) 0.042(4) 0.036(4) 0.005(3) 0.008(3) 0.005(3)
N6 0.040(4) 0.064(5) 0.035(4) 0.000(3) 0.005(3) 0.001(3)
N7 0.044(4) 0.069(5) 0.045(4) -0.007(4) 0.009(4) -0.008(4)
N8 0.051(4) 0.059(5) 0.045(4) -0.002(4) 0.014(3) 0.007(3)
N9 0.080(6) 0.057(6) 0.093(6) -0.014(5) 0.029(5) -0.010(4)
N10 0.130(8) 0.048(6) 0.091(7) -0.009(5) 0.021(6) -0.001(6)
O1 0.054(3) 0.058(4) 0.051(3) 0.010(3) 0.019(3) 0.014(3)
O2 0.099(5) 0.108(6) 0.085(5) -0.010(5) 0.055(4) 0.025(4)
O3 0.046(3) 0.061(4) 0.033(3) -0.003(3) 0.012(3) 0.004(3)
O4 0.050(4) 0.090(5) 0.048(3) -0.010(3) 0.019(3) 0.016(3)
O5 0.041(3) 0.041(3) 0.040(3) -0.002(2) 0.011(3) -0.005(2)
O6 0.040(3) 0.084(4) 0.045(3) 0.004(3) 0.016(3) -0.009(3)
O7 0.054(4) 0.082(5) 0.051(4) -0.003(3) 0.025(3) -0.002(3)
O8 0.089(5) 0.122(7) 0.084(5) -0.009(5) 0.055(4) -0.013(5)
O9 0.044(3) 0.047(4) 0.073(4) 0.016(3) 0.018(3) -0.004(3)
O10 0.042(4) 0.086(5) 0.104(5) 0.016(4) 0.013(4) -0.007(4)
O11 0.037(3) 0.069(4) 0.036(3) 0.007(3) 0.003(3) 0.006(3)
O12 0.043(3) 0.086(5) 0.054(4) 0.010(3) 0.014(3) 0.008(3)
O13 0.039(3) 0.047(3) 0.037(3) -0.006(2) 0.002(3) -0.002(2)
O14 0.038(3) 0.073(4) 0.047(3) 0.002(3) 0.008(3) 0.003(3)
O15 0.047(4) 0.082(5) 0.074(4) -0.008(4) 0.022(3) 0.021(3)
O16 0.065(5) 0.133(7) 0.114(6) -0.013(5) 0.034(5) 0.034(5)
C1 0.038(5) 0.050(6) 0.062(6) -0.005(5) 0.012(4) -0.008(4)
C2 0.058(6) 0.056(6) 0.094(8) 0.003(6) 0.041(6) 0.004(5)
C3 0.074(7) 0.054(7) 0.156(11) 0.004(7) 0.067(8) 0.006(6)
C4 0.085(8) 0.072(8) 0.190(14) 0.055(9) 0.081(9) 0.035(6)
C5 0.087(8) 0.093(9) 0.153(12) 0.057(8) 0.065(8) 0.021(7)
C6 0.054(6) 0.043(5) 0.096(7) 0.015(5) 0.035(5) 0.009(4)
C7 0.139(13) 0.26(2) 0.111(11) -0.053(13) 0.044(10) 0.057(13)
C8 0.064(6) 0.040(5) 0.071(6) 0.019(5) 0.029(5) 0.015(5)
C9 0.048(5) 0.042(5) 0.051(5) 0.011(4) 0.018(4) -0.003(4)
C10 0.038(5) 0.078(7) 0.046(5) 0.017(5) 0.009(4) 0.006(4)
C11 0.047(5) 0.066(6) 0.040(5) 0.014(4) 0.007(4) 0.003(4)
C12 0.050(5) 0.051(5) 0.039(5) 0.006(4) 0.014(4) 0.001(4)
C13 0.045(5) 0.085(7) 0.046(6) 0.004(5) 0.012(4) 0.002(5)
C14 0.050(5) 0.076(6) 0.036(5) 0.007(4) 0.010(4) 0.005(4)
C15 0.047(5) 0.046(5) 0.039(5) 0.002(4) 0.008(4) 0.000(4)
C16 0.050(5) 0.046(5) 0.032(5) -0.005(4) 0.014(4) -0.004(4)
C17 0.049(5) 0.044(5) 0.041(5) 0.001(4) 0.014(4) 0.000(4)
C18 0.053(5) 0.078(7) 0.039(5) 0.006(5) 0.009(4) 0.002(5)
C19 0.070(7) 0.117(9) 0.035(5) -0.001(5) 0.018(5) 0.001(6)
C20 0.059(6) 0.082(7) 0.049(6) -0.007(5) 0.027(5) 0.001(5)
C21 0.052(6) 0.064(6) 0.042(5) 0.000(4) 0.017(5) 0.000(4)
C22 0.083(7) 0.137(11) 0.068(7) -0.006(7) 0.041(6) 0.037(7)
C23 0.049(5) 0.043(5) 0.034(5) -0.004(4) 0.017(4) -0.001(4)
C24 0.055(6) 0.047(5) 0.033(5) -0.001(4) 0.015(4) -0.009(4)
C25 0.046(6) 0.112(8) 0.052(6) -0.007(5) 0.022(5) -0.025(5)
C26 0.059(6) 0.092(8) 0.047(5) 0.002(5) 0.016(5) -0.014(5)
C27 0.045(5) 0.071(6) 0.041(5) -0.010(4) 0.004(4) -0.012(4)
C28 0.044(5) 0.032(4) 0.042(5) -0.004(4) 0.015(4) -0.002(3)
C29 0.058(6) 0.149(11) 0.063(6) 0.003(7) 0.033(5) -0.010(6)
C30 0.052(6) 0.045(5) 0.041(5) -0.003(4) 0.019(4) 0.001(4)
C31 0.037(5) 0.058(6) 0.039(5) -0.002(4) 0.014(4) -0.001(4)
C32 0.042(5) 0.047(5) 0.032(4) -0.002(4) 0.002(4) -0.001(4)
C33 0.035(4) 0.070(6) 0.044(5) -0.001(4) 0.011(4) -0.004(4)
C34 0.038(5) 0.045(5) 0.036(5) 0.000(4) 0.013(4) 0.003(4)
C35 0.050(6) 0.082(7) 0.036(5) 0.001(4) 0.010(4) 0.006(5)
C36 0.040(5) 0.095(7) 0.035(5) -0.003(5) 0.011(4) 0.002(5)
C37 0.064(6) 0.067(6) 0.049(5) -0.007(5) 0.021(5) -0.003(5)
C38 0.042(5) 0.069(7) 0.068(6) 0.007(5) 0.022(5) 0.002(5)
C39 0.048(5) 0.086(7) 0.067(6) -0.001(6) 0.025(5) -0.015(5)
C40 0.079(8) 0.153(12) 0.108(9) -0.044(9) 0.052(7) -0.050(8)
C41 0.109(11) 0.202(17) 0.143(13) -0.073(12) 0.069(10) -0.084(11)
C42 0.070(8) 0.163(13) 0.104(9) -0.019(9) 0.051(7) -0.043(8)
C43 0.054(6) 0.097(8) 0.069(7) 0.005(6) 0.023(5) -0.010(6)
C44 0.075(8) 0.149(14) 0.117(10) -0.037(10) 0.041(7) 0.004(8)
C45 0.046(5) 0.061(6) 0.044(5) -0.002(4) 0.017(4) -0.009(5)
C46 0.053(6) 0.069(7) 0.058(6) -0.006(5) 0.018(5) -0.012(5)
C47 0.065(7) 0.077(8) 0.094(8) -0.001(6) 0.038(6) -0.031(6)
C48 0.086(8) 0.059(7) 0.115(9) 0.017(6) 0.045(7) -0.010(6)
C49 0.070(7) 0.062(7) 0.079(7) 0.008(5) 0.030(5) -0.005(5)
C50 0.056(6) 0.046(5) 0.050(5) 0.002(4) 0.025(4) -0.014(4)
C51 0.074(7) 0.085(9) 0.110(9) 0.022(7) 0.041(7) 0.022(6)
C52 0.056(5) 0.039(5) 0.044(5) 0.008(4) 0.013(4) 0.004(4)
C53 0.037(5) 0.036(5) 0.052(5) -0.005(4) 0.014(4) 0.007(4)
C54 0.048(5) 0.062(6) 0.035(5) 0.011(4) 0.010(4) 0.002(4)
C55 0.041(5) 0.070(6) 0.040(5) 0.019(4) 0.008(4) 0.008(4)
C56 0.044(5) 0.042(5) 0.042(5) 0.004(4) 0.011(4) 0.003(4)
C57 0.049(5) 0.048(5) 0.038(5) -0.003(4) 0.015(4) -0.001(4)
C58 0.043(5) 0.057(6) 0.041(5) 0.004(4) 0.012(4) 0.003(4)
C59 0.043(5) 0.052(5) 0.040(5) 0.007(4) 0.007(4) 0.005(4)
C60 0.034(5) 0.040(5) 0.045(5) -0.003(4) 0.003(4) 0.008(4)
C61 0.038(5) 0.050(5) 0.036(5) -0.001(4) 0.007(4) 0.000(4)
C62 0.054(6) 0.057(6) 0.047(5) 0.008(4) 0.016(5) 0.006(4)
C63 0.051(6) 0.073(6) 0.046(5) -0.004(5) 0.010(5) 0.009(5)
C64 0.039(5) 0.060(6) 0.055(6) -0.004(5) -0.004(5) 0.006(4)
C65 0.046(5) 0.042(5) 0.035(5) -0.007(4) 0.009(4) 0.002(4)
C66 0.036(5) 0.126(9) 0.070(7) 0.025(6) 0.015(5) 0.018(5)
C67 0.036(5) 0.041(5) 0.042(5) 0.000(4) 0.003(4) 0.000(4)
C68 0.054(6) 0.042(5) 0.041(5) 0.018(4) 0.011(4) -0.004(4)
C69 0.043(5) 0.062(6) 0.049(6) 0.004(5) -0.006(5) -0.023(4)
C70 0.045(6) 0.097(8) 0.039(5) 0.004(5) 0.006(4) -0.009(5)
C71 0.062(6) 0.059(6) 0.035(5) 0.002(4) 0.010(4) -0.013(4)
C72 0.043(5) 0.052(5) 0.035(5) -0.004(4) 0.006(4) -0.004(4)
C73 0.042(6) 0.103(8) 0.076(7) -0.007(6) 0.012(5) 0.005(5)
C74 0.047(5) 0.052(5) 0.034(5) -0.006(4) 0.009(4) -0.014(4)
C75 0.055(6) 0.051(5) 0.041(5) -0.010(4) 0.017(5) -0.008(4)
C76 0.052(6) 0.082(7) 0.043(5) -0.006(5) 0.005(4) 0.000(5)
C77 0.059(6) 0.093(8) 0.040(5) -0.010(5) 0.017(5) 0.005(5)
C78 0.050(5) 0.050(5) 0.054(6) -0.004(4) 0.018(5) -0.001(4)
C79 0.047(6) 0.088(7) 0.036(5) -0.006(5) 0.004(4) -0.005(5)
C80 0.061(6) 0.075(7) 0.041(5) -0.011(4) 0.022(5) -0.010(5)
C81 0.065(6) 0.061(6) 0.054(6) -0.006(5) 0.017(5) 0.006(5)
C82 0.080(7) 0.075(7) 0.060(6) 0.009(6) 0.044(6) 0.027(6)
C83 0.076(7) 0.058(6) 0.058(6) 0.000(5) 0.030(5) 0.014(5)
C84 0.103(9) 0.079(8) 0.075(7) -0.007(6) 0.037(6) 0.026(7)
C85 0.126(11) 0.086(9) 0.080(8) -0.007(7) 0.050(8) 0.037(8)
C86 0.100(9) 0.100(9) 0.084(8) 0.006(7) 0.052(7) 0.051(8)
C87 0.084(8) 0.094(8) 0.055(6) 0.004(6) 0.033(6) 0.037(7)
C88 0.074(8) 0.192(15) 0.134(11) 0.017(10) 0.051(8) 0.058(9)
C89 0.131(11) 0.065(8) 0.160(12) -0.019(8) 0.083(10) -0.006(7)
C90 0.26(2) 0.123(14) 0.59(5) -0.12(2) 0.35(3) -0.086(14)
C91 0.32(2) 0.060(9) 0.107(11) 0.004(8) 0.112(13) 0.036(11)
C92 0.73(6) 0.086(12) 0.065(10) 0.012(9) 0.052(19) 0.11(2)
C93 0.077(8) 0.108(10) 0.116(10) -0.016(8) 0.023(7) -0.005(7)
C94 0.131(12) 0.186(17) 0.188(16) -0.052(14) 0.088(12) -0.017(12)
C95 0.127(10) 0.069(8) 0.122(11) -0.016(8) 0.007(9) 0.001(7)
C96 0.28(2) 0.093(12) 0.144(14) -0.013(11) -0.072(15) 0.024(13)
C97 0.188(17) 0.113(13) 0.138(13) -0.022(10) 0.012(12) -0.058(12)
C98 0.31(3) 0.37(4) 0.42(4) -0.19(4) 0.26(3) -0.19(3)
C99 0.111(10) 0.082(9) 0.156(13) -0.038(9) 0.041(10) -0.013(8)
C100 0.153(14) 0.138(14) 0.154(14) -0.029(12) -0.015(12) 0.035(12)
C101 0.224(18) 0.085(11) 0.124(12) -0.005(9) 0.018(12) 0.033(11)
C102 0.55(5) 0.136(17) 0.100(13) -0.010(12) -0.05(2) 0.12(2)
C103 0.30(2) 0.062(9) 0.141(14) -0.020(9) 0.099(15) 0.015(12)
C104 0.50(5) 0.17(2) 0.34(4) -0.01(2) 0.31(4) 0.04(3)

loop_
_atom_type_symbol
_atom_type_description
_atom_type_scat_dispersion_real
_atom_type_scat_dispersion_imag
_atom_type_scat_source
C C 0.0033 0.0016 'International Tables Vol C Tables 4.2.6.8 and 6.1.1.4'
H H 0.0000 0.0000 'International Tables Vol C Tables 4.2.6.8 and 6.1.1.4'
N N 0.0061 0.0033 'International Tables Vol C Tables 4.2.6.8 and 6.1.1.4'
O O 0.0106 0.0060 'International Tables Vol C Tables 4.2.6.8 and 6.1.1.4'
Dy Dy -0.1892 4.4098 'International Tables Vol C Tables 4.2.6.8 and 6.1.1.4'

loop_
_geom_angle_atom_site_label_1
_geom_angle_atom_site_label_2
_geom_angle_atom_site_label_3
_geom_angle
O9 Dy1 O1 85.4(2)
O9 Dy1 O13 104.8(2)
O1 Dy1 O13 137.43(19)
O9 Dy1 O5 135.23(19)
O1 Dy1 O5 101.99(19)
O13 Dy1 O5 98.90(17)
O9 Dy1 O6 77.74(19)
O1 Dy1 O6 72.04(19)
O13 Dy1 O6 150.19(18)
O5 Dy1 O6 63.51(17)
O9 Dy1 O14 72.43(19)
O1 Dy1 O14 80.97(18)
O13 Dy1 O14 64.03(17)
O5 Dy1 O14 152.09(17)
O6 Dy1 O14 140.99(16)
O9 Dy1 N1 138.67(19)
O1 Dy1 N1 70.8(2)
O13 Dy1 N1 75.17(19)
O5 Dy1 N1 83.82(18)
O6 Dy1 N1 122.81(19)
O14 Dy1 N1 70.84(18)
O9 Dy1 N5 71.24(19)
O1 Dy1 N5 143.33(19)
O13 Dy1 N5 77.30(18)
O5 Dy1 N5 77.83(18)
O6 Dy1 N5 75.53(18)
O14 Dy1 N5 116.32(18)
N1 Dy1 N5 143.91(19)
O7 Dy2 O15 85.2(2)
O7 Dy2 O11 137.23(19)
O15 Dy2 O11 101.2(2)
O7 Dy2 O3 102.6(2)
O15 Dy2 O3 137.2(2)
O11 Dy2 O3 100.64(18)
O7 Dy2 O4 71.6(2)
O15 Dy2 O4 80.0(2)
O11 Dy2 O4 151.08(19)
O3 Dy2 O4 63.60(17)
O7 Dy2 O12 78.07(19)
O15 Dy2 O12 72.9(2)
O11 Dy2 O12 64.17(17)
O3 Dy2 O12 149.83(18)
O4 Dy2 O12 140.63(17)
O7 Dy2 N4 71.1(2)
O15 Dy2 N4 139.6(2)
O11 Dy2 N4 77.66(19)
O3 Dy2 N4 81.12(18)
O4 Dy2 N4 120.13(19)
O12 Dy2 N4 70.47(19)
O7 Dy2 N8 140.3(2)
O15 Dy2 N8 71.0(2)
O11 Dy2 N8 79.8(2)
O3 Dy2 N8 77.3(2)
O4 Dy2 N8 73.2(2)
O12 Dy2 N8 121.6(2)
N4 Dy2 N8 145.1(2)
C8 N1 C9 115.9(7)
C8 N1 Dy1 124.2(5)
C9 N1 Dy1 117.9(5)
C15 N2 C12 120.7(7)
C30 N3 C31 120.6(6)
C37 N4 C34 113.5(7)
C37 N4 Dy2 125.4(5)
C34 N4 Dy2 119.4(5)
C52 N5 C53 115.3(6)
C52 N5 Dy1 125.7(5)
C53 N5 Dy1 118.9(5)
C59 N6 C56 122.3(7)
C74 N7 C75 121.4(7)
C81 N8 C78 114.5(7)
C81 N8 Dy2 125.9(6)
C78 N8 Dy2 119.2(5)
C91 N9 C89 114.6(9)
C91 N9 C93 119.1(11)
C89 N9 C93 104.4(8)
C91 N9 C95 104.6(9)
C89 N9 C95 110.8(9)
C93 N9 C95 102.7(9)
C99 N10 C103 110.5(11)
C99 N10 C97 111.2(10)
C103 N10 C97 103.8(12)
C99 N10 C101 104.9(10)
C103 N10 C101 112.4(11)
C97 N10 C101 114.3(12)
C1 O1 Dy1 145.2(5)
C2 O2 C7 120.5(10)
C16 O3 Dy2 125.6(5)
C21 O4 C22 118.0(7)
C21 O4 Dy2 114.8(4)
C22 O4 Dy2 125.9(5)
C23 O5 Dy1 123.6(4)
C24 O6 C29 118.6(6)
C24 O6 Dy1 113.8(4)
C29 O6 Dy1 126.9(5)
C38 O7 Dy2 143.8(5)
C43 O8 C44 113.9(9)
C45 O9 Dy1 146.7(5)
C46 O10 C51 115.2(7)
C60 O11 Dy2 127.5(5)
C65 O12 C66 119.5(6)
C65 O12 Dy2 113.3(4)
C66 O12 Dy2 127.3(5)
C67 O13 Dy1 128.3(5)
C68 O14 C73 118.9(6)
C68 O14 Dy1 114.6(4)
C73 O14 Dy1 126.4(5)
C82 O15 Dy2 146.2(6)
C87 O16 C88 116.8(9)
O1 C1 C2 119.8(8)
O1 C1 C6 122.5(8)
C2 C1 C6 117.7(8)
O2 C2 C3 125.1(9)
O2 C2 C1 115.2(8)
C3 C2 C1 119.6(10)
C4 C3 C2 123.1(10)
C3 C4 C5 119.2(10)
C4 C5 C6 121.3(11)
C1 C6 C5 118.9(9)
C1 C6 C8 123.8(8)
C5 C6 C8 117.1(9)
N1 C8 C6 128.4(8)
C14 C9 C10 117.9(8)
C14 C9 N1 119.4(7)
C10 C9 N1 122.7(7)
C11 C10 C9 121.1(7)
C10 C11 C12 121.0(7)
C13 C12 C11 118.1(8)
C13 C12 N2 125.3(7)
C11 C12 N2 116.6(7)
C12 C13 C14 121.1(8)
C9 C14 C13 120.8(7)
N2 C15 C17 122.1(7)
O3 C16 C17 124.3(7)
O3 C16 C21 118.8(7)
C17 C16 C21 116.9(7)
C18 C17 C16 119.8(7)
C18 C17 C15 121.7(7)
C16 C17 C15 118.3(7)
C19 C18 C17 121.0(8)
C20 C19 C18 120.9(8)
C21 C20 C19 119.5(8)
C20 C21 O4 126.3(8)
C20 C21 C16 122.0(8)
O4 C21 C16 111.8(7)
O5 C23 C28 123.0(7)
O5 C23 C24 119.6(7)
C28 C23 C24 117.4(7)
C25 C24 O6 126.6(7)
C25 C24 C23 122.0(7)
O6 C24 C23 111.5(6)
C24 C25 C26 119.6(8)
C27 C26 C25 120.1(8)
C26 C27 C28 121.6(8)
C27 C28 C23 119.1(7)
C27 C28 C30 121.2(7)
C23 C28 C30 119.6(7)
N3 C30 C28 124.3(7)
C32 C31 C36 118.3(7)
C32 C31 N3 115.5(7)
C36 C31 N3 126.0(7)
C33 C32 C31 120.1(7)
C34 C33 C32 122.0(7)
C33 C34 C35 117.8(7)
C33 C34 N4 122.9(7)
C35 C34 N4 119.2(7)
C36 C35 C34 121.2(7)
C35 C36 C31 120.6(7)
N4 C37 C39 127.9(8)
O7 C38 C39 123.0(8)
O7 C38 C43 120.4(9)
C39 C38 C43 116.6(9)
C38 C39 C40 120.4(9)
C38 C39 C37 124.0(8)
C40 C39 C37 115.5(9)
C41 C40 C39 120.0(11)
C40 C41 C42 120.0(12)
C43 C42 C41 121.2(10)
C42 C43 O8 118.5(9)
C42 C43 C38 121.8(10)
O8 C43 C38 119.5(9)
O9 C45 C50 123.2(7)
O9 C45 C46 120.0(8)
C50 C45 C46 116.8(8)
C47 C46 O10 118.5(8)
C47 C46 C45 120.4(9)
O10 C46 C45 121.0(8)
C48 C47 C46 121.8(9)
C47 C48 C49 119.5(9)
C50 C49 C48 120.7(9)
C49 C50 C45 120.9(8)
C49 C50 C52 115.1(8)
C45 C50 C52 124.0(7)
N5 C52 C50 128.8(7)
C58 C53 C54 118.7(7)
C58 C53 N5 119.6(7)
C54 C53 N5 121.7(7)
C55 C54 C53 120.5(7)
C54 C55 C56 121.8(7)
C55 C56 C57 117.5(7)
C55 C56 N6 118.0(7)
C57 C56 N6 124.4(7)
C58 C57 C56 120.7(7)
C53 C58 C57 120.9(7)
N6 C59 C61 124.5(7)
O11 C60 C61 124.6(7)
O11 C60 C65 119.1(7)
C61 C60 C65 116.3(7)
C62 C61 C60 119.6(7)
C62 C61 C59 121.7(7)
C60 C61 C59 118.5(7)
C63 C62 C61 122.8(8)
C64 C63 C62 120.1(8)
C65 C64 C63 117.7(8)
C64 C65 O12 124.0(7)
C64 C65 C60 123.4(8)
O12 C65 C60 112.6(6)
O13 C67 C72 123.0(7)
O13 C67 C68 119.0(7)
C72 C67 C68 118.0(7)
C69 C68 O14 124.9(8)
C69 C68 C67 122.0(8)
O14 C68 C67 113.1(7)
C68 C69 C70 119.0(8)
C71 C70 C69 119.5(8)
C70 C71 C72 122.2(8)
C67 C72 C71 119.2(7)
C67 C72 C74 119.8(7)
C71 C72 C74 121.0(8)
N7 C74 C72 123.4(7)
C80 C75 C76 118.2(8)
C80 C75 N7 124.9(7)
C76 C75 N7 116.8(7)
C77 C76 C75 120.5(8)
C76 C77 C78 122.1(8)
C79 C78 C77 117.4(8)
C79 C78 N8 119.1(7)
C77 C78 N8 123.5(8)
C78 C79 C80 120.2(8)
C75 C80 C79 121.5(8)
N8 C81 C83 128.9(9)
O15 C82 C83 122.3(8)
O15 C82 C87 119.8(10)
C83 C82 C87 117.9(10)
C82 C83 C84 119.1(9)
C82 C83 C81 124.2(8)
C84 C83 C81 116.7(10)
C85 C84 C83 121.4(11)
C84 C85 C86 119.2(11)
C87 C86 C85 121.5(10)
C86 C87 O16 126.3(10)
C86 C87 C82 120.9(11)
O16 C87 C82 112.7(9)
N9 C89 C90 113.3(10)
N9 C91 C92 108.3(12)
N9 C93 C94 114.8(11)
C96 C95 N9 117.6(10)
N10 C97 C98 114.3(14)
N10 C99 C100 116.0(11)
N10 C101 C102 114.9(12)
N10 C103 C104 114.1(13)
O18 C106 C107 132.2(18)
O18 C106 C105 122.6(17)
C107 C106 C105 105(2)

loop_
_geom_bond_atom_site_label_1
_geom_bond_atom_site_label_2
_geom_bond_distance
Dy1 O9 2.211(5)
Dy1 O1 2.212(5)
Dy1 O13 2.229(5)
Dy1 O5 2.269(5)
Dy1 O6 2.586(5)
Dy1 O14 2.622(5)
Dy1 N1 2.662(6)
Dy1 N5 2.679(6)
Dy2 O7 2.221(6)
Dy2 O15 2.224(6)
Dy2 O11 2.223(5)
Dy2 O3 2.257(5)
Dy2 O4 2.596(6)
Dy2 O12 2.632(5)
Dy2 N4 2.651(6)
Dy2 N8 2.657(7)
N1 C8 1.294(9)
N1 C9 1.429(10)
N2 C15 1.280(9)
N2 C12 1.428(10)
N3 C30 1.270(9)
N3 C31 1.421(9)
N4 C37 1.287(10)
N4 C34 1.427(9)
N5 C52 1.303(9)
N5 C53 1.442(9)
N6 C59 1.250(9)
N6 C56 1.427(9)
N7 C74 1.261(10)
N7 C75 1.417(10)
N8 C81 1.289(10)
N8 C78 1.436(10)
N9 C91 1.434(14)
N9 C89 1.492(13)
N9 C93 1.518(13)
N9 C95 1.542(14)
N10 C99 1.487(14)
N10 C103 1.502(18)
N10 C97 1.489(18)
N10 C101 1.506(15)
O1 C1 1.290(9)
O2 C2 1.350(11)
O2 C7 1.435(14)
O3 C16 1.317(8)
O4 C21 1.373(9)
O4 C22 1.415(10)
O5 C23 1.310(8)
O6 C24 1.390(9)
O6 C29 1.408(10)
O7 C38 1.289(10)
O8 C43 1.380(12)
O8 C44 1.429(15)
O9 C45 1.282(10)
O10 C46 1.385(11)
O10 C51 1.426(12)
O11 C60 1.305(8)
O12 C65 1.379(9)
O12 C66 1.432(9)
O13 C67 1.321(9)
O14 C68 1.382(9)
O14 C73 1.410(9)
O15 C82 1.293(11)
O16 C87 1.374(12)
O16 C88 1.419(11)
C1 C2 1.433(12)
C1 C6 1.407(12)
C2 C3 1.351(13)
C3 C4 1.346(16)
C4 C5 1.370(15)
C5 C6 1.405(13)
C6 C8 1.434(12)
C9 C14 1.390(11)
C9 C10 1.374(11)
C10 C11 1.384(11)
C11 C12 1.377(10)
C12 C13 1.379(11)
C13 C14 1.378(11)
C15 C17 1.446(11)
C16 C17 1.413(10)
C16 C21 1.427(11)
C17 C18 1.395(11)
C18 C19 1.358(12)
C19 C20 1.388(12)
C20 C21 1.359(11)
C23 C28 1.410(10)
C23 C24 1.408(10)
C24 C25 1.371(11)
C25 C26 1.383(12)
C26 C27 1.356(11)
C27 C28 1.401(11)
C28 C30 1.440(10)
C31 C32 1.392(10)
C31 C36 1.382(10)
C32 C33 1.379(10)
C33 C34 1.370(10)
C34 C35 1.383(10)
C35 C36 1.384(11)
C37 C39 1.461(12)
C38 C39 1.393(13)
C38 C43 1.427(12)
C39 C40 1.425(13)
C40 C41 1.359(15)
C41 C42 1.377(17)
C42 C43 1.346(14)
C45 C50 1.415(12)
C45 C46 1.422(11)
C46 C47 1.400(13)
C47 C48 1.364(13)
C48 C49 1.378(13)
C49 C50 1.409(12)
C50 C52 1.431(11)
C53 C58 1.379(10)
C53 C54 1.390(10)
C54 C55 1.367(10)
C55 C56 1.376(11)
C56 C57 1.411(10)
C57 C58 1.371(10)
C59 C61 1.446(10)
C60 C61 1.402(10)
C60 C65 1.433(10)
C61 C62 1.400(11)
C62 C63 1.370(11)
C63 C64 1.391(12)
C64 C65 1.401(10)
C67 C72 1.394(11)
C67 C68 1.409(11)
C68 C69 1.381(11)
C69 C70 1.407(12)
C70 C71 1.354(11)
C71 C72 1.409(11)
C72 C74 1.451(11)
C75 C80 1.374(11)
C75 C76 1.374(11)
C76 C77 1.368(12)
C77 C78 1.391(11)
C78 C79 1.379(11)
C79 C80 1.391(11)
C81 C83 1.434(12)
C82 C83 1.405(13)
C82 C87 1.431(13)
C83 C84 1.407(13)
C84 C85 1.370(14)
C85 C86 1.389(15)
C86 C87 1.345(14)
C89 C90 1.512(16)
C91 C92 1.59(2)
C93 C94 1.520(16)
C95 C96 1.520(18)
C97 C98 1.66(3)
C99 C100 1.511(18)
C101 C102 1.54(2)
C103 C104 1.55(3)
O18 C106 1.39(4)
C105 C106 1.505(19)
C106 C107 1.426(19)

loop_
_geom_torsion_atom_site_label_1
_geom_torsion_atom_site_label_2
_geom_torsion_atom_site_label_3
_geom_torsion_atom_site_label_4
_geom_torsion
O9 Dy1 N1 C8 -36.5(8)
O1 Dy1 N1 C8 21.8(6)
O13 Dy1 N1 C8 -132.2(7)
O5 Dy1 N1 C8 126.8(7)
O6 Dy1 N1 C8 74.0(7)
O14 Dy1 N1 C8 -65.0(6)
N5 Dy1 N1 C8 -173.7(6)
O9 Dy1 N1 C9 126.5(5)
O1 Dy1 N1 C9 -175.1(5)
O13 Dy1 N1 C9 30.8(5)
O5 Dy1 N1 C9 -70.1(5)
O6 Dy1 N1 C9 -123.0(5)
O14 Dy1 N1 C9 98.0(5)
N5 Dy1 N1 C9 -10.6(7)
O7 Dy2 N4 C37 17.9(6)
O15 Dy2 N4 C37 -39.6(8)
O11 Dy2 N4 C37 -132.5(7)
O3 Dy2 N4 C37 124.5(7)
O4 Dy2 N4 C37 72.2(7)
O12 Dy2 N4 C37 -65.8(7)
N8 Dy2 N4 C37 176.6(6)
O7 Dy2 N4 C34 -177.7(6)
O15 Dy2 N4 C34 124.9(5)
O11 Dy2 N4 C34 32.0(5)
O3 Dy2 N4 C34 -71.1(5)
O4 Dy2 N4 C34 -123.4(5)
O12 Dy2 N4 C34 98.7(5)
N8 Dy2 N4 C34 -19.0(7)
O9 Dy1 N5 C52 -1.9(6)
O1 Dy1 N5 C52 -55.3(7)
O13 Dy1 N5 C52 108.8(6)
O5 Dy1 N5 C52 -149.1(6)
O6 Dy1 N5 C52 -83.6(6)
O14 Dy1 N5 C52 56.5(6)
N1 Dy1 N5 C52 149.8(5)
O9 Dy1 N5 C53 176.6(5)
O1 Dy1 N5 C53 123.2(5)
O13 Dy1 N5 C53 -72.8(5)
O5 Dy1 N5 C53 29.4(5)
O6 Dy1 N5 C53 94.9(5)
O14 Dy1 N5 C53 -125.0(5)
N1 Dy1 N5 C53 -31.7(6)
O7 Dy2 N8 C81 -45.6(8)
O15 Dy2 N8 C81 10.8(7)
O11 Dy2 N8 C81 116.5(7)
O3 Dy2 N8 C81 -140.0(7)
O4 Dy2 N8 C81 -74.1(7)
O12 Dy2 N8 C81 65.6(7)
N4 Dy2 N8 C81 166.9(6)
O7 Dy2 N8 C78 126.2(6)
O15 Dy2 N8 C78 -177.4(6)
O11 Dy2 N8 C78 -71.7(6)
O3 Dy2 N8 C78 31.8(5)
O4 Dy2 N8 C78 97.7(6)
O12 Dy2 N8 C78 -122.6(5)
N4 Dy2 N8 C78 -21.3(7)
O9 Dy1 O1 C1 124.1(9)
O13 Dy1 O1 C1 17.2(10)
O5 Dy1 O1 C1 -100.5(9)
O6 Dy1 O1 C1 -157.3(9)
O14 Dy1 O1 C1 51.2(9)
N1 Dy1 O1 C1 -21.5(8)
N5 Dy1 O1 C1 173.8(8)
O7 Dy2 O3 C16 -82.2(6)
O15 Dy2 O3 C16 14.4(7)
O11 Dy2 O3 C16 134.0(6)
O4 Dy2 O3 C16 -20.3(5)
O12 Dy2 O3 C16 -170.0(5)
N4 Dy2 O3 C16 -150.4(6)
N8 Dy2 O3 C16 57.1(6)
O7 Dy2 O4 C21 134.0(6)
O15 Dy2 O4 C21 -137.8(6)
O11 Dy2 O4 C21 -42.7(7)
O3 Dy2 O4 C21 19.1(5)
O12 Dy2 O4 C21 175.5(5)
N4 Dy2 O4 C21 79.9(6)
N8 Dy2 O4 C21 -64.8(5)
O7 Dy2 O4 C22 -59.6(8)
O15 Dy2 O4 C22 28.6(8)
O11 Dy2 O4 C22 123.7(8)
O3 Dy2 O4 C22 -174.5(8)
O12 Dy2 O4 C22 -18.0(9)
N4 Dy2 O4 C22 -113.6(8)
N8 Dy2 O4 C22 101.7(8)
O9 Dy1 O5 C23 8.2(6)
O1 Dy1 O5 C23 -87.5(5)
O13 Dy1 O5 C23 129.9(5)
O6 Dy1 O5 C23 -24.7(5)
O14 Dy1 O5 C23 179.2(5)
N1 Dy1 O5 C23 -156.3(5)
N5 Dy1 O5 C23 55.0(5)
O9 Dy1 O6 C24 -134.4(5)
O1 Dy1 O6 C24 136.4(5)
O13 Dy1 O6 C24 -36.0(7)
O5 Dy1 O6 C24 22.5(5)
O14 Dy1 O6 C24 -175.1(4)
N1 Dy1 O6 C24 84.8(5)
N5 Dy1 O6 C24 -60.9(5)
O9 Dy1 O6 C29 36.2(7)
O1 Dy1 O6 C29 -52.9(7)
O13 Dy1 O6 C29 134.6(7)
O5 Dy1 O6 C29 -166.8(8)
O14 Dy1 O6 C29 -4.4(9)
N1 Dy1 O6 C29 -104.5(7)
N5 Dy1 O6 C29 109.7(8)
O15 Dy2 O7 C38 120.8(9)
O11 Dy2 O7 C38 19.4(11)
O3 Dy2 O7 C38 -101.8(9)
O4 Dy2 O7 C38 -158.2(10)
O12 Dy2 O7 C38 47.3(9)
N4 Dy2 O7 C38 -25.9(9)
N8 Dy2 O7 C38 173.0(8)
O1 Dy1 O9 C45 159.3(10)
O13 Dy1 O9 C45 -62.7(10)
O5 Dy1 O9 C45 56.8(10)
O6 Dy1 O9 C45 86.7(10)
O14 Dy1 O9 C45 -118.8(10)
N1 Dy1 O9 C45 -147.0(9)
N5 Dy1 O9 C45 8.0(9)
O7 Dy2 O11 C60 14.3(7)
O15 Dy2 O11 C60 -80.8(6)
O3 Dy2 O11 C60 136.2(6)
O4 Dy2 O11 C60 -170.3(5)
O12 Dy2 O11 C60 -16.2(6)
N4 Dy2 O11 C60 57.9(6)
N8 Dy2 O11 C60 -149.0(6)
O7 Dy2 O12 C65 -144.8(5)
O15 Dy2 O12 C65 126.6(5)
O11 Dy2 O12 C65 14.6(5)
O3 Dy2 O12 C65 -50.3(7)
O4 Dy2 O12 C65 175.2(4)
N4 Dy2 O12 C65 -70.8(5)
N8 Dy2 O12 C65 72.7(5)
O7 Dy2 O12 C66 35.4(7)
O15 Dy2 O12 C66 -53.2(7)
O11 Dy2 O12 C66 -165.2(8)
O3 Dy2 O12 C66 129.9(7)
O4 Dy2 O12 C66 -4.7(8)
N4 Dy2 O12 C66 109.4(7)
N8 Dy2 O12 C66 -107.1(7)
O9 Dy1 O13 C67 -71.4(6)
O1 Dy1 O13 C67 28.2(7)
O5 Dy1 O13 C67 146.9(6)
O6 Dy1 O13 C67 -162.5(5)
O14 Dy1 O13 C67 -9.8(5)
N1 Dy1 O13 C67 65.8(6)
N5 Dy1 O13 C67 -137.8(6)
O9 Dy1 O14 C68 124.3(5)
O1 Dy1 O14 C68 -147.7(5)
O13 Dy1 O14 C68 7.4(4)
O5 Dy1 O14 C68 -49.1(7)
O6 Dy1 O14 C68 166.1(4)
N1 Dy1 O14 C68 -75.0(5)
N5 Dy1 O14 C68 66.5(5)
O9 Dy1 O14 C73 -51.8(7)
O1 Dy1 O14 C73 36.3(7)
O13 Dy1 O14 C73 -168.7(7)
O5 Dy1 O14 C73 134.9(7)
O6 Dy1 O14 C73 -9.9(8)
N1 Dy1 O14 C73 108.9(7)
N5 Dy1 O14 C73 -109.6(7)
O7 Dy2 O15 C82 135.2(11)
O11 Dy2 O15 C82 -87.6(11)
O3 Dy2 O15 C82 31.9(12)
O4 Dy2 O15 C82 63.0(10)
O12 Dy2 O15 C82 -145.8(11)
N4 Dy2 O15 C82 -171.6(9)
N8 Dy2 O15 C82 -12.6(10)
Dy1 O1 C1 C2 -168.8(6)
Dy1 O1 C1 C6 11.7(14)
C7 O2 C2 C3 19.5(16)
C7 O2 C2 C1 -159.4(10)
O1 C1 C2 O2 -3.7(12)
C6 C1 C2 O2 175.8(8)
O1 C1 C2 C3 177.3(9)
C6 C1 C2 C3 -3.2(13)
O2 C2 C3 C4 -178.6(11)
C1 C2 C3 C4 0.2(17)
C2 C3 C4 C5 2(2)
C3 C4 C5 C6 -2(2)
O1 C1 C6 C5 -176.9(9)
C2 C1 C6 C5 3.6(13)
O1 C1 C6 C8 8.8(13)
C2 C1 C6 C8 -170.7(8)
C4 C5 C6 C1 -1.2(17)
C4 C5 C6 C8 173.5(11)
C9 N1 C8 C6 177.6(8)
Dy1 N1 C8 C6 -19.0(12)
C1 C6 C8 N1 -0.6(15)
C5 C6 C8 N1 -175.0(10)
C8 N1 C9 C14 -141.1(8)
Dy1 N1 C9 C14 54.4(9)
C8 N1 C9 C10 39.9(11)
Dy1 N1 C9 C10 -124.5(7)
C14 C9 C10 C11 0.4(13)
N1 C9 C10 C11 179.3(7)
C9 C10 C11 C12 -0.9(13)
C10 C11 C12 C13 0.5(13)
C10 C11 C12 N2 -177.9(8)
C15 N2 C12 C13 -13.7(13)
C15 N2 C12 C11 164.5(8)
C11 C12 C13 C14 0.3(13)
N2 C12 C13 C14 178.5(8)
C10 C9 C14 C13 0.4(13)
N1 C9 C14 C13 -178.6(8)
C12 C13 C14 C9 -0.8(14)
C12 N2 C15 C17 -176.1(7)
Dy2 O3 C16 C17 -160.3(6)
Dy2 O3 C16 C21 19.7(10)
O3 C16 C17 C18 179.0(7)
C21 C16 C17 C18 -1.0(11)
O3 C16 C17 C15 4.5(11)
C21 C16 C17 C15 -175.4(7)
N2 C15 C17 C18 14.8(12)
N2 C15 C17 C16 -170.8(7)
C16 C17 C18 C19 1.2(13)
C15 C17 C18 C19 175.5(8)
C17 C18 C19 C20 -0.1(15)
C18 C19 C20 C21 -1.2(15)
C19 C20 C21 O4 179.6(9)
C19 C20 C21 C16 1.4(14)
C22 O4 C21 C20 -3.0(14)
Dy2 O4 C21 C20 164.6(8)
C22 O4 C21 C16 175.4(8)
Dy2 O4 C21 C16 -17.0(9)
O3 C16 C21 C20 179.7(8)
C17 C16 C21 C20 -0.3(12)
O3 C16 C21 O4 1.3(11)
C17 C16 C21 O4 -178.8(7)
Dy1 O5 C23 C28 -155.7(5)
Dy1 O5 C23 C24 25.0(9)
C29 O6 C24 C25 -11.9(13)
Dy1 O6 C24 C25 159.6(7)
C29 O6 C24 C23 169.1(8)
Dy1 O6 C24 C23 -19.4(8)
O5 C23 C24 C25 -179.3(8)
C28 C23 C24 C25 1.4(12)
O5 C23 C24 O6 -0.2(10)
C28 C23 C24 O6 -179.6(6)
O6 C24 C25 C26 -177.6(8)
C23 C24 C25 C26 1.2(14)
C24 C25 C26 C27 -2.9(15)
C25 C26 C27 C28 2.0(14)
C26 C27 C28 C23 0.7(12)
C26 C27 C28 C30 177.8(8)
O5 C23 C28 C27 178.4(7)
C24 C23 C28 C27 -2.3(11)
O5 C23 C28 C30 1.2(11)
C24 C23 C28 C30 -179.5(7)
C31 N3 C30 C28 -174.5(7)
C27 C28 C30 N3 10.2(12)
C23 C28 C30 N3 -172.6(8)
C30 N3 C31 C32 169.3(7)
C30 N3 C31 C36 -5.9(13)
C36 C31 C32 C33 0.2(12)
N3 C31 C32 C33 -175.4(7)
C31 C32 C33 C34 -0.6(12)
C32 C33 C34 C35 1.2(12)
C32 C33 C34 N4 178.1(7)
C37 N4 C34 C33 46.1(11)
Dy2 N4 C34 C33 -120.1(7)
C37 N4 C34 C35 -137.1(8)
Dy2 N4 C34 C35 56.7(9)
C33 C34 C35 C36 -1.5(13)
N4 C34 C35 C36 -178.5(8)
C34 C35 C36 C31 1.2(14)
C32 C31 C36 C35 -0.5(13)
N3 C31 C36 C35 174.6(8)
C34 N4 C37 C39 -177.6(8)
Dy2 N4 C37 C39 -12.4(13)
Dy2 O7 C38 C39 22.3(15)
Dy2 O7 C38 C43 -158.9(7)
O7 C38 C39 C40 178.1(10)
C43 C38 C39 C40 -0.7(15)
O7 C38 C39 C37 1.0(15)
C43 C38 C39 C37 -177.8(9)
N4 C37 C39 C38 -1.5(16)
N4 C37 C39 C40 -178.7(10)
C38 C39 C40 C41 0.2(19)
C37 C39 C40 C41 177.5(13)
C39 C40 C41 C42 1(2)
C40 C41 C42 C43 -2(2)
C41 C42 C43 O8 -173.6(13)
C41 C42 C43 C38 1(2)
C44 O8 C43 C42 -111.7(12)
C44 O8 C43 C38 73.2(12)
O7 C38 C43 C42 -178.9(10)
C39 C38 C43 C42 0.0(15)
O7 C38 C43 O8 -4.0(14)
C39 C38 C43 O8 174.9(9)
Dy1 O9 C45 C50 -9.1(15)
Dy1 O9 C45 C46 169.5(7)
C51 O10 C46 C47 -119.9(9)
C51 O10 C46 C45 64.7(11)
O9 C45 C46 C47 -176.6(8)
C50 C45 C46 C47 2.1(12)
O9 C45 C46 O10 -1.2(13)
C50 C45 C46 O10 177.5(8)
O10 C46 C47 C48 -177.0(10)
C45 C46 C47 C48 -1.6(15)
C46 C47 C48 C49 0.2(17)
C47 C48 C49 C50 0.6(16)
C48 C49 C50 C45 0.0(14)
C48 C49 C50 C52 176.4(9)
O9 C45 C50 C49 177.3(8)
C46 C45 C50 C49 -1.4(12)
O9 C45 C50 C52 1.3(13)
C46 C45 C50 C52 -177.4(8)
C53 N5 C52 C50 -179.9(7)
Dy1 N5 C52 C50 -1.4(12)
C49 C50 C52 N5 -173.5(8)
C45 C50 C52 N5 2.8(14)
C52 N5 C53 C58 -135.7(8)
Dy1 N5 C53 C58 45.7(9)
C52 N5 C53 C54 45.8(10)
Dy1 N5 C53 C54 -132.8(6)
C58 C53 C54 C55 1.0(12)
N5 C53 C54 C55 179.5(7)
C53 C54 C55 C56 -0.1(13)
C54 C55 C56 C57 -1.0(12)
C54 C55 C56 N6 -178.1(7)
C59 N6 C56 C55 -169.5(8)
C59 N6 C56 C57 13.6(12)
C55 C56 C57 C58 1.2(12)
N6 C56 C57 C58 178.1(7)
C54 C53 C58 C57 -0.8(12)
N5 C53 C58 C57 -179.3(7)
C56 C57 C58 C53 -0.4(12)
C56 N6 C59 C61 -172.9(7)
Dy2 O11 C60 C61 -162.6(6)
Dy2 O11 C60 C65 15.9(10)
O11 C60 C61 C62 -179.3(7)
C65 C60 C61 C62 2.2(11)
O11 C60 C61 C59 5.5(12)
C65 C60 C61 C59 -173.0(7)
N6 C59 C61 C62 -3.3(13)
N6 C59 C61 C60 171.9(8)
C60 C61 C62 C63 -2.7(13)
C59 C61 C62 C63 172.4(8)
C61 C62 C63 C64 1.5(13)
C62 C63 C64 C65 0.1(13)
C63 C64 C65 O12 179.1(8)
C63 C64 C65 C60 -0.5(12)
C66 O12 C65 C64 -12.7(12)
Dy2 O12 C65 C64 167.4(6)
C66 O12 C65 C60 166.9(8)
Dy2 O12 C65 C60 -12.9(8)
O11 C60 C65 C64 -179.3(7)
C61 C60 C65 C64 -0.7(11)
O11 C60 C65 O12 1.0(10)
C61 C60 C65 O12 179.6(7)
Dy1 O13 C67 C72 -168.7(5)
Dy1 O13 C67 C68 11.1(10)
C73 O14 C68 C69 -7.3(11)
Dy1 O14 C68 C69 176.3(6)
C73 O14 C68 C67 171.1(7)
Dy1 O14 C68 C67 -5.3(8)
O13 C67 C68 C69 176.3(7)
C72 C67 C68 C69 -3.8(11)
O13 C67 C68 O14 -2.1(10)
C72 C67 C68 O14 177.7(7)
O14 C68 C69 C70 -179.3(7)
C67 C68 C69 C70 2.4(12)
C68 C69 C70 C71 -0.6(13)
C69 C70 C71 C72 0.3(13)
O13 C67 C72 C71 -176.7(7)
C68 C67 C72 C71 3.4(11)
O13 C67 C72 C74 4.2(12)
C68 C67 C72 C74 -175.6(7)
C70 C71 C72 C67 -1.8(12)
C70 C71 C72 C74 177.2(8)
C75 N7 C74 C72 -175.2(7)
C67 C72 C74 N7 -173.3(8)
C71 C72 C74 N7 7.7(13)
C74 N7 C75 C80 -20.5(13)
C74 N7 C75 C76 161.0(8)
C80 C75 C76 C77 2.2(13)
N7 C75 C76 C77 -179.3(8)
C75 C76 C77 C78 -1.1(14)
C76 C77 C78 C79 0.5(14)
C76 C77 C78 N8 179.8(8)
C81 N8 C78 C79 -132.5(9)
Dy2 N8 C78 C79 54.8(9)
C81 N8 C78 C77 48.1(11)
Dy2 N8 C78 C77 -124.6(8)
C77 C78 C79 C80 -1.0(13)
N8 C78 C79 C80 179.6(8)
C76 C75 C80 C79 -2.7(13)
N7 C75 C80 C79 178.8(8)
C78 C79 C80 C75 2.2(14)
C78 N8 C81 C83 179.2(9)
Dy2 N8 C81 C83 -8.6(13)
Dy2 O15 C82 C83 8.4(16)
Dy2 O15 C82 C87 -171.9(7)
O15 C82 C83 C84 -177.6(9)
C87 C82 C83 C84 2.7(13)
O15 C82 C83 C81 3.5(14)
C87 C82 C83 C81 -176.2(9)
N8 C81 C83 C82 -1.0(16)
N8 C81 C83 C84 -179.9(9)
C82 C83 C84 C85 -2.2(15)
C81 C83 C84 C85 176.8(10)
C83 C84 C85 C86 -0.3(17)
C84 C85 C86 C87 2.3(18)
C85 C86 C87 O16 -177.4(11)
C85 C86 C87 C82 -1.8(17)
C88 O16 C87 C86 -4.9(16)
C88 O16 C87 C82 179.1(10)
O15 C82 C87 C86 179.5(9)
C83 C82 C87 C86 -0.8(14)
O15 C82 C87 O16 -4.3(13)
C83 C82 C87 O16 175.4(9)
C91 N9 C89 C90 -49.6(19)
C93 N9 C89 C90 178.3(15)
C95 N9 C89 C90 68.4(17)
C89 N9 C91 C92 -69.5(18)
C93 N9 C91 C92 55.0(17)
C95 N9 C91 C92 168.9(15)
C91 N9 C93 C94 58.2(15)
C89 N9 C93 C94 -172.4(12)
C95 N9 C93 C94 -56.7(13)
C91 N9 C95 C96 -174.0(15)
C89 N9 C95 C96 62.0(16)
C93 N9 C95 C96 -49.0(16)
C99 N10 C97 C98 -62(2)
C103 N10 C97 C98 179.7(17)
C101 N10 C97 C98 57(2)
C103 N10 C99 C100 62.5(16)
C97 N10 C99 C100 -52.1(17)
C101 N10 C99 C100 -176.1(14)
C99 N10 C101 C102 -175.3(17)
C103 N10 C101 C102 -55(2)
C97 N10 C101 C102 63(2)
C99 N10 C103 C104 59(2)
C97 N10 C103 C104 178.2(18)
C101 N10 C103 C104 -58(2)
